data_2238159
loop_
_publ_author_name
'Ansari, Abdeslam'
'Majidi, Lhou'
'Fihi, Rachid'
'Daran, Jean-Claude'
'Azrour, Mohamed'

_publ_section_title
;
 (3<i>R</i>*,6<i>R</i>*,4'<i>S</i>*,8'<i>R</i>*,3''<i>R</i>*,6''<i>R</i>*)-3,3''-Diisopropyl-6,6''-dimethyl-2',6'-diphenyldispiro[cyclohexane-1,4'-(3,7-dioxa-2,6-diazabicyclo[3.3.0]octane)-8',1''-cyclohexane]-2,2''-dione
;
_journal_coeditor_code FY2097
_journal_issue 7
_journal_name_full 'Acta Crystallographica Section E'
_journal_page_first o1162
_journal_page_last o1163
_journal_paper_doi 10.1107/S1600536813017054
_journal_volume 69
_journal_year 2013
_chemical_formula_iupac 'C34 H44 N2 O4'
_chemical_formula_moiety 'C34 H44 N2 O4'
_chemical_formula_sum 'C34 H44 N2 O4'
_chemical_formula_weight 544.71
_chemical_name_systematic
(3<i>R</i>*,6<i>R</i>*,4'<i>S</i>*,8'<i>R</i>*,3''<i>R</i>*,6''<i>R</i>*)-3,3''-Diisopropyl-6,6''-dimethyl-2',6'-diphenyldispiro[cyclohexane-1,4'-(3,7-dioxa-2,6-diazabicyclo[3.3.0]octane)-8',1''-cyclohexane]-2,2''-dione
_space_group_IT_number 19
_symmetry_cell_setting orthorhombic
_symmetry_space_group_name_Hall 'P 2ac 2ab'
_symmetry_space_group_name_H-M 'P 21 21 21'
_atom_sites_solution_hydrogens geom
_atom_sites_solution_primary direct
_atom_sites_solution_secondary difmap
_audit_creation_method SHELXL-97
_cell_angle_alpha 90.00
_cell_angle_beta 90.00
_cell_angle_gamma 90.00
_cell_formula_units_Z 4
_cell_length_a 9.5037(6)
_cell_length_b 12.4162(10)
_cell_length_c 24.8982(18)
_cell_measurement_reflns_used 6434
_cell_measurement_temperature 180(2)
_cell_measurement_theta_max 28.57
_cell_measurement_theta_min 2.95
_cell_volume 2938.0(4)
_computing_cell_refinement 'CrysAlis PRO (Agilent, 2010)'
_computing_data_collection 'CrysAlis PRO (Agilent, 2010)'
_computing_data_reduction 'CrysAlis PRO (Agilent, 2010)'
_computing_molecular_graphics 'ORTEPIII (Burnett & Johnson, 1996) and ORTEP-3 for Windows (Farrugia, 2012)'
_computing_publication_material 'SHELXL97 (Sheldrick, 2008)'
_computing_structure_refinement 'SHELXL97 (Sheldrick, 2008)'
_computing_structure_solution 'SIR97 (Altomare <i>et al.</i>, 1999)'
_diffrn_ambient_temperature 180(2)
_diffrn_detector_area_resol_mean 8.2632
_diffrn_measured_fraction_theta_full 0.998
_diffrn_measured_fraction_theta_max 0.998
_diffrn_measurement_device_type 'Agilent Xcalibur'
_diffrn_measurement_method '\w scans'
_diffrn_radiation_monochromator graphite
_diffrn_radiation_source 'fine-focus sealed tube'
_diffrn_radiation_type MoK\a
_diffrn_radiation_wavelength 0.71073
_diffrn_reflns_av_R_equivalents 0.0976
_diffrn_reflns_av_sigmaI/netI 0.0990
_diffrn_reflns_limit_h_max 10
_diffrn_reflns_limit_h_min -11
_diffrn_reflns_limit_k_max 15
_diffrn_reflns_limit_k_min -15
_diffrn_reflns_limit_l_max 31
_diffrn_reflns_limit_l_min -31
_diffrn_reflns_number 24309
_diffrn_reflns_theta_full 26.37
_diffrn_reflns_theta_max 26.37
_diffrn_reflns_theta_min 2.95
_exptl_absorpt_coefficient_mu 0.080
_exptl_absorpt_correction_T_max 1.00000
_exptl_absorpt_correction_T_min 0.90767
_exptl_absorpt_correction_type multi-scan
_exptl_absorpt_process_details
;
(SCALE3 ABSPACK in CrysAlis PRO; Agilent, 2010)
;
_exptl_crystal_colour colourless
_exptl_crystal_density_diffrn 1.231
_exptl_crystal_density_method 'not measured'
_exptl_crystal_description parallepiped
_exptl_crystal_F_000 1176
_exptl_crystal_size_max 0.37
_exptl_crystal_size_mid 0.13
_exptl_crystal_size_min 0.06
_refine_diff_density_max 0.165
_refine_diff_density_min -0.185
_refine_ls_extinction_method none
_refine_ls_goodness_of_fit_ref 0.865
_refine_ls_hydrogen_treatment constr
_refine_ls_matrix_type full
_refine_ls_number_parameters 367
_refine_ls_number_reflns 5963
_refine_ls_number_restraints 0
_refine_ls_restrained_S_all 0.865
_refine_ls_R_factor_all 0.0862
_refine_ls_R_factor_gt 0.0446
_refine_ls_shift/su_max 0.001
_refine_ls_shift/su_mean 0.000
_refine_ls_structure_factor_coef Fsqd
_refine_ls_weighting_details 'calc w=1/[\s^2^(Fo^2^)+(0.0302P)^2^+0.0000P] where P=(Fo^2^+2Fc^2^)/3'
_refine_ls_weighting_scheme calc
_refine_ls_wR_factor_gt 0.0714
_refine_ls_wR_factor_ref 0.0796
_reflns_number_gt 3751
_reflns_number_total 5963
_reflns_threshold_expression I>2\s(I)
_cod_data_source_file fy2097.cif
_cod_data_source_block I
_cod_database_code 2238159
_cod_database_fobs_code 2238159

loop_
_symmetry_equiv_pos_as_xyz
'x, y, z'
'-x+1/2, -y, z+1/2'
'-x, y+1/2, -z+1/2'
'x+1/2, -y+1/2, -z'

loop_
_atom_site_type_symbol
_atom_site_label
_atom_site_fract_x
_atom_site_fract_y
_atom_site_fract_z
_atom_site_U_iso_or_equiv
_atom_site_adp_type
_atom_site_calc_flag
_atom_site_refinement_flags
_atom_site_occupancy
_atom_site_symmetry_multiplicity
C C1 0.19364(19) 0.00584(18) 0.11958(8) 0.0199(5) Uani d . 1 1
C C2 0.3120(2) 0.07456(17) 0.14271(9) 0.0221(5) Uani d . 1 1
H H2 0.3371 0.0516 0.1800 0.026 Uiso calc R 1 1
C C3 0.4346(2) 0.05539(17) 0.10324(8) 0.0218(5) Uani d . 1 1
H H3 0.5146 0.0178 0.1214 0.026 Uiso calc R 1 1
C C4 0.47632(19) 0.16842(17) 0.08623(9) 0.0225(5) Uani d . 1 1
C C11 0.1960(2) -0.10828(18) 0.14225(9) 0.0238(5) Uani d . 1 1
C C12 0.09059(19) -0.18512(17) 0.11807(9) 0.0241(5) Uani d . 1 1
H H12 0.1106 -0.1858 0.0786 0.029 Uiso calc R 1 1
C C13 -0.0568(2) -0.13708(18) 0.12394(9) 0.0300(6) Uani d . 1 1
H H13A -0.1258 -0.1838 0.1054 0.036 Uiso calc R 1 1
H H13B -0.0826 -0.1342 0.1624 0.036 Uiso calc R 1 1
C C14 -0.0626(2) -0.02464(18) 0.10027(10) 0.0306(6) Uani d . 1 1
H H14A -0.1582 0.0053 0.1056 0.037 Uiso calc R 1 1
H H14B -0.0450 -0.0289 0.0611 0.037 Uiso calc R 1 1
C C15 0.04500(19) 0.05139(17) 0.12565(9) 0.0233(5) Uani d . 1 1
H H15 0.0404 0.1223 0.1067 0.028 Uiso calc R 1 1
C C21 0.4178(2) -0.12024(18) 0.05577(8) 0.0240(5) Uani d . 1 1
C C22 0.3369(2) -0.18798(19) 0.02411(9) 0.0295(6) Uani d . 1 1
H H22 0.2577 -0.1598 0.0056 0.035 Uiso calc R 1 1
C C23 0.3692(2) -0.2946(2) 0.01916(9) 0.0358(6) Uani d . 1 1
H H23 0.3107 -0.3401 -0.0019 0.043 Uiso calc R 1 1
C C24 0.4860(2) -0.3371(2) 0.04434(10) 0.0397(7) Uani d . 1 1
H H24 0.5074 -0.4116 0.0416 0.048 Uiso calc R 1 1
C C25 0.5706(2) -0.2691(2) 0.07344(10) 0.0385(6) Uani d . 1 1
H H25 0.6530 -0.2968 0.0900 0.046 Uiso calc R 1 1
C C26 0.5387(2) -0.1620(2) 0.07909(9) 0.0320(6) Uani d . 1 1
H H26 0.5994 -0.1163 0.0990 0.038 Uiso calc R 1 1
C C31 0.3156(2) 0.25848(19) 0.18430(10) 0.0290(6) Uani d . 1 1
C C32 0.3771(3) 0.2242(2) 0.23146(10) 0.0455(7) Uani d . 1 1
H H32 0.4013 0.1505 0.2361 0.055 Uiso calc R 1 1
C C33 0.4036(3) 0.2983(3) 0.27216(12) 0.0649(9) Uani d . 1 1
H H33 0.4469 0.2749 0.3045 0.078 Uiso calc R 1 1
C C34 0.3683(3) 0.4037(3) 0.26628(13) 0.0607(9) Uani d . 1 1
H H34 0.3854 0.4533 0.2946 0.073 Uiso calc R 1 1
C C35 0.3081(3) 0.4380(2) 0.21937(13) 0.0576(8) Uani d . 1 1
H H35 0.2859 0.5121 0.2147 0.069 Uiso calc R 1 1
C C36 0.2796(2) 0.3658(2) 0.17905(11) 0.0477(7) Uani d . 1 1
H H36 0.2346 0.3898 0.1472 0.057 Uiso calc R 1 1
C C41 0.5902(2) 0.21326(18) 0.12434(9) 0.0244(5) Uani d . 1 1
C C42 0.6212(2) 0.33086(18) 0.11805(9) 0.0318(6) Uani d . 1 1
H H42 0.5296 0.3696 0.1222 0.038 Uiso calc R 1 1
C C43 0.6684(2) 0.3473(2) 0.05962(10) 0.0437(7) Uani d . 1 1
H H43A 0.6837 0.4251 0.0530 0.052 Uiso calc R 1 1
H H43B 0.7589 0.3097 0.0538 0.052 Uiso calc R 1 1
C C44 0.5597(2) 0.3048(2) 0.01977(10) 0.0423(7) Uani d . 1 1
H H44A 0.4722 0.3474 0.0233 0.051 Uiso calc R 1 1
H H44B 0.5958 0.3148 -0.0172 0.051 Uiso calc R 1 1
C C45 0.5259(2) 0.18599(19) 0.02852(8) 0.0316(6) Uani d . 1 1
H H45 0.4465 0.1665 0.0040 0.038 Uiso calc R 1 1
C C121 0.1084(2) -0.30106(18) 0.13674(9) 0.0323(6) Uani d . 1 1
H H121 0.2116 -0.3163 0.1382 0.039 Uiso calc R 1 1
C C122 0.0492(3) -0.3200(2) 0.19291(10) 0.0504(7) Uani d . 1 1
H H12A -0.0523 -0.3058 0.1928 0.076 Uiso calc R 1 1
H H12B 0.0955 -0.2714 0.2184 0.076 Uiso calc R 1 1
H H12C 0.0662 -0.3948 0.2036 0.076 Uiso calc R 1 1
C C123 0.0439(2) -0.37914(19) 0.09676(11) 0.0463(7) Uani d . 1 1
H H12D -0.0577 -0.3665 0.0945 0.069 Uiso calc R 1 1
H H12E 0.0612 -0.4532 0.1086 0.069 Uiso calc R 1 1
H H12F 0.0865 -0.3681 0.0614 0.069 Uiso calc R 1 1
C C151 0.0135(2) 0.06976(19) 0.18542(9) 0.0314(6) Uani d . 1 1
H H15A 0.0318 0.0033 0.2054 0.047 Uiso calc R 1 1
H H15B -0.0855 0.0903 0.1898 0.047 Uiso calc R 1 1
H H15C 0.0739 0.1275 0.1992 0.047 Uiso calc R 1 1
C C421 0.7198(2) 0.37487(19) 0.16169(11) 0.0410(7) Uani d . 1 1
H H421 0.6917 0.3406 0.1964 0.049 Uiso calc R 1 1
C C422 0.7019(3) 0.4951(2) 0.16820(14) 0.0645(9) Uani d . 1 1
H H42A 0.7648 0.5211 0.1966 0.097 Uiso calc R 1 1
H H42B 0.6042 0.5111 0.1779 0.097 Uiso calc R 1 1
H H42C 0.7252 0.5312 0.1343 0.097 Uiso calc R 1 1
C C423 0.8732(2) 0.3466(2) 0.15191(12) 0.0554(8) Uani d . 1 1
H H42D 0.9069 0.3843 0.1198 0.083 Uiso calc R 1 1
H H42E 0.8822 0.2687 0.1466 0.083 Uiso calc R 1 1
H H42F 0.9296 0.3685 0.1830 0.083 Uiso calc R 1 1
C C451 0.6509(2) 0.1136(2) 0.01454(9) 0.0402(7) Uani d . 1 1
H H45A 0.7289 0.1286 0.0392 0.060 Uiso calc R 1 1
H H45B 0.6809 0.1278 -0.0224 0.060 Uiso calc R 1 1
H H45C 0.6230 0.0379 0.0180 0.060 Uiso calc R 1 1
N N2 0.37834(15) -0.00963(14) 0.05922(7) 0.0228(4) Uani d . 1 1
N N3 0.27983(16) 0.18972(14) 0.14028(7) 0.0263(4) Uani d . 1 1
O O1 0.22708(13) 0.00147(12) 0.06227(5) 0.0229(3) Uani d . 1 1
O O2 0.34705(13) 0.22877(12) 0.09175(6) 0.0267(4) Uani d . 1 1
O O11 0.27485(15) -0.13285(13) 0.17847(6) 0.0369(4) Uani d . 1 1
O O41 0.65421(14) 0.15395(13) 0.15382(6) 0.0333(4) Uani d . 1 1

loop_
_atom_site_aniso_label
_atom_site_aniso_U_11
_atom_site_aniso_U_22
_atom_site_aniso_U_33
_atom_site_aniso_U_12
_atom_site_aniso_U_13
_atom_site_aniso_U_23
C1 0.0225(11) 0.0246(12) 0.0126(11) -0.0020(9) -0.0001(9) 0.0004(11)
C2 0.0219(11) 0.0222(13) 0.0221(13) -0.0006(9) -0.0012(9) -0.0006(11)
C3 0.0216(11) 0.0240(13) 0.0199(12) -0.0030(9) -0.0015(10) -0.0009(11)
C4 0.0190(10) 0.0247(13) 0.0239(12) 0.0007(9) -0.0005(9) 0.0036(10)
C11 0.0192(11) 0.0326(14) 0.0198(12) 0.0032(10) 0.0036(10) 0.0019(11)
C12 0.0254(11) 0.0250(13) 0.0219(13) -0.0010(10) -0.0023(9) 0.0036(11)
C13 0.0251(12) 0.0310(15) 0.0340(14) -0.0036(10) -0.0006(10) -0.0012(12)
C14 0.0241(12) 0.0359(16) 0.0320(14) 0.0019(11) -0.0035(10) -0.0015(12)
C15 0.0248(12) 0.0252(13) 0.0200(12) 0.0021(10) 0.0004(10) 0.0009(11)
C21 0.0238(11) 0.0293(14) 0.0189(12) 0.0003(10) 0.0059(10) -0.0024(12)
C22 0.0270(12) 0.0358(15) 0.0256(14) 0.0010(11) 0.0032(10) -0.0089(12)
C23 0.0333(13) 0.0376(17) 0.0366(15) -0.0031(12) 0.0067(11) -0.0171(13)
C24 0.0388(14) 0.0302(15) 0.0500(17) 0.0016(12) 0.0097(12) -0.0135(14)
C25 0.0353(14) 0.0361(16) 0.0440(17) 0.0091(12) 0.0002(12) -0.0051(14)
C26 0.0286(12) 0.0328(15) 0.0347(15) 0.0021(11) -0.0005(11) -0.0090(12)
C31 0.0205(12) 0.0317(15) 0.0348(15) -0.0031(10) 0.0007(10) -0.0104(13)
C32 0.0694(18) 0.0360(17) 0.0312(15) -0.0123(14) -0.0038(14) -0.0065(14)
C33 0.094(2) 0.063(2) 0.0376(18) -0.0190(18) -0.0093(16) -0.0116(18)
C34 0.068(2) 0.056(2) 0.059(2) -0.0174(17) 0.0087(17) -0.0305(19)
C35 0.0512(17) 0.0399(18) 0.082(2) 0.0032(14) -0.0046(17) -0.0272(18)
C36 0.0443(15) 0.0363(17) 0.063(2) 0.0086(13) -0.0112(13) -0.0184(16)
C41 0.0216(12) 0.0271(14) 0.0244(13) 0.0013(10) 0.0041(10) 0.0039(12)
C42 0.0248(12) 0.0269(14) 0.0437(16) 0.0005(10) 0.0001(11) 0.0061(12)
C43 0.0361(13) 0.0358(15) 0.0592(18) -0.0059(12) 0.0021(13) 0.0159(15)
C44 0.0451(14) 0.0447(18) 0.0372(16) -0.0022(13) 0.0030(12) 0.0203(14)
C45 0.0308(12) 0.0414(16) 0.0225(13) -0.0021(11) -0.0001(10) 0.0096(12)
C121 0.0379(13) 0.0263(14) 0.0327(14) -0.0034(10) 0.0001(11) 0.0063(12)
C122 0.0646(17) 0.0433(17) 0.0431(17) -0.0046(14) 0.0067(13) 0.0184(14)
C123 0.0570(16) 0.0292(16) 0.0526(18) -0.0078(13) 0.0031(13) -0.0004(15)
C151 0.0320(13) 0.0353(15) 0.0269(14) 0.0010(11) 0.0049(11) -0.0020(12)
C421 0.0323(14) 0.0270(14) 0.0637(18) -0.0071(11) -0.0068(12) -0.0021(14)
C422 0.0462(17) 0.0366(17) 0.111(3) -0.0039(14) -0.0063(17) -0.015(2)
C423 0.0355(15) 0.0376(16) 0.093(2) -0.0077(13) -0.0169(14) 0.0026(17)
C451 0.0358(13) 0.0536(18) 0.0313(15) 0.0012(12) 0.0106(11) 0.0028(14)
N2 0.0167(9) 0.0292(11) 0.0227(10) -0.0012(8) 0.0007(8) -0.0035(10)
N3 0.0275(10) 0.0274(11) 0.0240(11) -0.0036(8) 0.0034(8) -0.0001(10)
O1 0.0197(8) 0.0323(9) 0.0166(8) 0.0005(7) -0.0002(6) 0.0007(8)
O2 0.0239(8) 0.0286(9) 0.0276(9) 0.0028(7) 0.0002(7) 0.0057(8)
O11 0.0371(9) 0.0362(10) 0.0372(10) -0.0018(8) -0.0120(8) 0.0095(9)
O41 0.0339(9) 0.0284(9) 0.0375(10) -0.0036(7) -0.0097(7) 0.0073(8)

loop_
_atom_type_symbol
_atom_type_description
_atom_type_scat_dispersion_real
_atom_type_scat_dispersion_imag
_atom_type_scat_source
C C 0.0033 0.0016 'International Tables Vol C Tables 4.2.6.8 and 6.1.1.4'
H H 0.0000 0.0000 'International Tables Vol C Tables 4.2.6.8 and 6.1.1.4'
N N 0.0061 0.0033 'International Tables Vol C Tables 4.2.6.8 and 6.1.1.4'
O O 0.0106 0.0060 'International Tables Vol C Tables 4.2.6.8 and 6.1.1.4'

loop_
_geom_angle_atom_site_label_1
_geom_angle_atom_site_label_2
_geom_angle_atom_site_label_3
_geom_angle
O1 C1 C2 103.24(15)
O1 C1 C11 108.86(17)
C2 C1 C11 111.67(16)
O1 C1 C15 108.11(15)
C2 C1 C15 115.93(18)
C11 C1 C15 108.68(16)
N3 C2 C1 112.15(17)
N3 C2 C3 106.39(16)
C1 C2 C3 103.31(16)
N3 C2 H2 111.5
C1 C2 H2 111.5
C3 C2 H2 111.5
N2 C3 C4 113.36(17)
N2 C3 C2 106.65(15)
C4 C3 C2 103.44(16)
N2 C3 H3 111.0
C4 C3 H3 111.0
C2 C3 H3 111.0
O2 C4 C3 103.33(15)
O2 C4 C45 106.12(16)
C3 C4 C45 118.35(18)
O2 C4 C41 110.52(16)
C3 C4 C41 110.18(17)
C45 C4 C41 108.08(16)
O11 C11 C12 123.3(2)
O11 C11 C1 121.21(19)
C12 C11 C1 115.48(18)
C11 C12 C121 113.74(17)
C11 C12 C13 108.86(18)
C121 C12 C13 116.18(17)
C11 C12 H12 105.7
C121 C12 H12 105.7
C13 C12 H12 105.7
C14 C13 C12 110.80(17)
C14 C13 H13A 109.5
C12 C13 H13A 109.5
C14 C13 H13B 109.5
C12 C13 H13B 109.5
H13A C13 H13B 108.1
C13 C14 C15 112.55(18)
C13 C14 H14A 109.1
C15 C14 H14A 109.1
C13 C14 H14B 109.1
C15 C14 H14B 109.1
H14A C14 H14B 107.8
C14 C15 C1 110.42(17)
C14 C15 C151 111.22(17)
C1 C15 C151 109.34(17)
C14 C15 H15 108.6
C1 C15 H15 108.6
C151 C15 H15 108.6
C22 C21 C26 118.0(2)
C22 C21 N2 118.23(19)
C26 C21 N2 123.5(2)
C23 C22 C21 121.0(2)
C23 C22 H22 119.5
C21 C22 H22 119.5
C22 C23 C24 120.7(2)
C22 C23 H23 119.6
C24 C23 H23 119.6
C25 C24 C23 118.4(2)
C25 C24 H24 120.8
C23 C24 H24 120.8
C26 C25 C24 121.4(2)
C26 C25 H25 119.3
C24 C25 H25 119.3
C25 C26 C21 120.2(2)
C25 C26 H26 119.9
C21 C26 H26 119.9
C32 C31 C36 118.9(2)
C32 C31 N3 124.7(2)
C36 C31 N3 116.4(2)
C31 C32 C33 119.5(3)
C31 C32 H32 120.3
C33 C32 H32 120.3
C34 C33 C32 120.9(3)
C34 C33 H33 119.5
C32 C33 H33 119.5
C33 C34 C35 119.7(3)
C33 C34 H34 120.2
C35 C34 H34 120.2
C34 C35 C36 120.2(3)
C34 C35 H35 119.9
C36 C35 H35 119.9
C35 C36 C31 120.8(3)
C35 C36 H36 119.6
C31 C36 H36 119.6
O41 C41 C42 124.1(2)
O41 C41 C4 120.54(19)
C42 C41 C4 115.16(19)
C41 C42 C421 113.1(2)
C41 C42 C43 106.6(2)
C421 C42 C43 116.40(18)
C41 C42 H42 106.7
C421 C42 H42 106.7
C43 C42 H42 106.7
C44 C43 C42 111.85(18)
C44 C43 H43A 109.2
C42 C43 H43A 109.2
C44 C43 H43B 109.2
C42 C43 H43B 109.2
H43A C43 H43B 107.9
C45 C44 C43 112.6(2)
C45 C44 H44A 109.1
C43 C44 H44A 109.1
C45 C44 H44B 109.1
C43 C44 H44B 109.1
H44A C44 H44B 107.8
C44 C45 C4 109.72(19)
C44 C45 C451 111.84(18)
C4 C45 C451 111.68(18)
C44 C45 H45 107.8
C4 C45 H45 107.8
C451 C45 H45 107.8
C123 C121 C12 111.02(18)
C123 C121 C122 110.7(2)
C12 C121 C122 112.6(2)
C123 C121 H121 107.4
C12 C121 H121 107.4
C122 C121 H121 107.4
C121 C122 H12A 109.5
C121 C122 H12B 109.5
H12A C122 H12B 109.5
C121 C122 H12C 109.5
H12A C122 H12C 109.5
H12B C122 H12C 109.5
C121 C123 H12D 109.5
C121 C123 H12E 109.5
H12D C123 H12E 109.5
C121 C123 H12F 109.5
H12D C123 H12F 109.5
H12E C123 H12F 109.5
C15 C151 H15A 109.5
C15 C151 H15B 109.5
H15A C151 H15B 109.5
C15 C151 H15C 109.5
H15A C151 H15C 109.5
H15B C151 H15C 109.5
C422 C421 C423 110.71(19)
C422 C421 C42 111.0(2)
C423 C421 C42 113.0(2)
C422 C421 H421 107.3
C423 C421 H421 107.3
C42 C421 H421 107.3
C421 C422 H42A 109.5
C421 C422 H42B 109.5
H42A C422 H42B 109.5
C421 C422 H42C 109.5
H42A C422 H42C 109.5
H42B C422 H42C 109.5
C421 C423 H42D 109.5
C421 C423 H42E 109.5
H42D C423 H42E 109.5
C421 C423 H42F 109.5
H42D C423 H42F 109.5
H42E C423 H42F 109.5
C45 C451 H45A 109.5
C45 C451 H45B 109.5
H45A C451 H45B 109.5
C45 C451 H45C 109.5
H45A C451 H45C 109.5
H45B C451 H45C 109.5
C21 N2 O1 110.86(14)
C21 N2 C3 118.73(17)
O1 N2 C3 105.74(14)
C31 N3 O2 109.51(15)
C31 N3 C2 120.11(18)
O2 N3 C2 105.61(15)
N2 O1 C1 105.71(13)
C4 O2 N3 106.28(14)

loop_
_geom_bond_atom_site_label_1
_geom_bond_atom_site_label_2
_geom_bond_distance
C1 O1 1.463(2)
C1 C2 1.525(3)
C1 C11 1.525(3)
C1 C15 1.529(3)
C2 N3 1.463(3)
C2 C3 1.543(3)
C2 H2 1.0000
C3 N2 1.463(3)
C3 C4 1.519(3)
C3 H3 1.0000
C4 O2 1.446(2)
C4 C45 1.528(3)
C4 C41 1.543(3)
C11 O11 1.212(2)
C11 C12 1.509(3)
C12 C121 1.522(3)
C12 C13 1.530(3)
C12 H12 1.0000
C13 C14 1.516(3)
C13 H13A 0.9900
C13 H13B 0.9900
C14 C15 1.529(3)
C14 H14A 0.9900
C14 H14B 0.9900
C15 C151 1.535(3)
C15 H15 1.0000
C21 C22 1.386(3)
C21 C26 1.388(3)
C21 N2 1.426(3)
C22 C23 1.365(3)
C22 H22 0.9500
C23 C24 1.380(3)
C23 H23 0.9500
C24 C25 1.372(3)
C24 H24 0.9500
C25 C26 1.370(3)
C25 H25 0.9500
C26 H26 0.9500
C31 C32 1.379(3)
C31 C36 1.382(3)
C31 N3 1.430(3)
C32 C33 1.392(4)
C32 H32 0.9500
C33 C34 1.358(4)
C33 H33 0.9500
C34 C35 1.369(4)
C34 H34 0.9500
C35 C36 1.373(3)
C35 H35 0.9500
C36 H36 0.9500
C41 O41 1.204(2)
C41 C42 1.498(3)
C42 C421 1.536(3)
C42 C43 1.536(3)
C42 H42 1.0000
C43 C44 1.526(3)
C43 H43A 0.9900
C43 H43B 0.9900
C44 C45 1.525(3)
C44 H44A 0.9900
C44 H44B 0.9900
C45 C451 1.530(3)
C45 H45 1.0000
C121 C123 1.519(3)
C121 C122 1.526(3)
C121 H121 1.0000
C122 H12A 0.9800
C122 H12B 0.9800
C122 H12C 0.9800
C123 H12D 0.9800
C123 H12E 0.9800
C123 H12F 0.9800
C151 H15A 0.9800
C151 H15B 0.9800
C151 H15C 0.9800
C421 C422 1.512(3)
C421 C423 1.519(3)
C421 H421 1.0000
C422 H42A 0.9800
C422 H42B 0.9800
C422 H42C 0.9800
C423 H42D 0.9800
C423 H42E 0.9800
C423 H42F 0.9800
C451 H45A 0.9800
C451 H45B 0.9800
C451 H45C 0.9800
N2 O1 1.4461(19)
N3 O2 1.450(2)
